data_2231585
loop_
_publ_author_name
'Cai, Mingjian'
'Ma, Penggao'
'Wang, Xiuge'
'Sun, Tao'

_publ_section_title
;
 (<i>E</i>)-<i>N</i>-[(6-Bromopyridin-2-yl)methylidene]-4-methylaniline
;
_journal_coeditor_code LD2022
_journal_issue 9
_journal_name_full 'Acta Crystallographica Section E'
_journal_page_first o2335
_journal_paper_doi 10.1107/S1600536811031825
_journal_volume 67
_journal_year 2011
_chemical_formula_iupac 'C13 H11 Br N2'
_chemical_formula_moiety 'C13 H11 Br N2'
_chemical_formula_sum 'C13 H11 Br N2'
_chemical_formula_weight 275.15
_chemical_name_systematic
;
(<i>E</i>)-<i>N</i>-[(6-Bromopyridin-2-yl)methylidene]-4-methylaniline
;
_space_group_IT_number 61
_symmetry_cell_setting orthorhombic
_symmetry_space_group_name_Hall '-P 2ac 2ab'
_symmetry_space_group_name_H-M 'P b c a'
_atom_sites_solution_hydrogens geom
_atom_sites_solution_primary direct
_atom_sites_solution_secondary difmap
_audit_creation_method SHELXL-97
_cell_angle_alpha 90.00
_cell_angle_beta 90.00
_cell_angle_gamma 90.00
_cell_formula_units_Z 8
_cell_length_a 13.542(3)
_cell_length_b 6.1544(15)
_cell_length_c 27.620(7)
_cell_measurement_reflns_used 6762
_cell_measurement_temperature 113(2)
_cell_measurement_theta_max 28.0
_cell_measurement_theta_min 2.1
_cell_volume 2301.9(10)
_computing_cell_refinement 'CrystalClear (Rigaku/MSC, 2002)'
_computing_data_collection 'CrystalClear (Rigaku/MSC, 2002)'
_computing_data_reduction 'CrystalClear (Rigaku/MSC, 2002)'
_computing_molecular_graphics 'DIAMOND (Crystal Impact, 2009)'
_computing_publication_material 'CrystalStructure (Rigaku/MSC, 2006)'
_computing_structure_refinement 'SHELXL97 (Sheldrick, 2008)'
_computing_structure_solution 'SHELXS97 (Sheldrick, 2008)'
_diffrn_ambient_temperature 113(2)
_diffrn_detector_area_resol_mean 14.22
_diffrn_measured_fraction_theta_full 0.999
_diffrn_measured_fraction_theta_max 0.999
_diffrn_measurement_device_type 'Rigaku Saturn724 CCD'
_diffrn_measurement_method '\w and \f'
_diffrn_radiation_monochromator multilayer
_diffrn_radiation_source 'rotating anode'
_diffrn_radiation_type MoK\a
_diffrn_radiation_wavelength 0.71073
_diffrn_reflns_av_R_equivalents 0.0436
_diffrn_reflns_av_sigmaI/netI 0.0345
_diffrn_reflns_limit_h_max 17
_diffrn_reflns_limit_h_min -17
_diffrn_reflns_limit_k_max 8
_diffrn_reflns_limit_k_min -7
_diffrn_reflns_limit_l_max 36
_diffrn_reflns_limit_l_min -36
_diffrn_reflns_number 21379
_diffrn_reflns_theta_full 27.90
_diffrn_reflns_theta_max 27.90
_diffrn_reflns_theta_min 2.11
_diffrn_standards_decay_% 0
_diffrn_standards_interval_count 0
_diffrn_standards_interval_time 0
_diffrn_standards_number 0
_exptl_absorpt_coefficient_mu 3.543
_exptl_absorpt_correction_T_max 0.8712
_exptl_absorpt_correction_T_min 0.5376
_exptl_absorpt_correction_type multi-scan
_exptl_absorpt_process_details '(CrystalClear; Rigaku/MSC, 2002)'
_exptl_crystal_colour Colorless
_exptl_crystal_density_diffrn 1.588
_exptl_crystal_density_method 'not measured'
_exptl_crystal_description Prism
_exptl_crystal_F_000 1104
_exptl_crystal_size_max 0.20
_exptl_crystal_size_mid 0.08
_exptl_crystal_size_min 0.04
_refine_diff_density_max 0.913
_refine_diff_density_min -0.662
_refine_ls_extinction_method none
_refine_ls_goodness_of_fit_ref 1.076
_refine_ls_hydrogen_treatment constr
_refine_ls_matrix_type full
_refine_ls_number_parameters 146
_refine_ls_number_reflns 2750
_refine_ls_number_restraints 0
_refine_ls_restrained_S_all 1.076
_refine_ls_R_factor_all 0.0517
_refine_ls_R_factor_gt 0.0396
_refine_ls_shift/su_max 0.002
_refine_ls_shift/su_mean 0.000
_refine_ls_structure_factor_coef Fsqd
_refine_ls_weighting_details 'calc w=1/[\s^2^(Fo^2^)+(0.0529P)^2^+0.0000P] where P=(Fo^2^+2Fc^2^)/3'
_refine_ls_weighting_scheme calc
_refine_ls_wR_factor_gt 0.0972
_refine_ls_wR_factor_ref 0.1044
_reflns_number_gt 2251
_reflns_number_total 2750
_reflns_threshold_expression I>2\s(I)
_cod_data_source_file ld2022.cif
_cod_data_source_block I
_cod_database_code 2231585
_cod_database_fobs_code 2231585

loop_
_symmetry_equiv_pos_as_xyz
'x, y, z'
'-x+1/2, -y, z+1/2'
'-x, y+1/2, -z+1/2'
'x+1/2, -y+1/2, -z'
'-x, -y, -z'
'x-1/2, y, -z-1/2'
'x, -y-1/2, z-1/2'
'-x-1/2, y-1/2, z'

loop_
_atom_site_type_symbol
_atom_site_label
_atom_site_fract_x
_atom_site_fract_y
_atom_site_fract_z
_atom_site_U_iso_or_equiv
_atom_site_adp_type
_atom_site_calc_flag
_atom_site_refinement_flags
_atom_site_occupancy
_atom_site_symmetry_multiplicity
Br Br1 0.38420(2) 0.10293(5) 0.750452(7) 0.03018(13) Uani d . 1 1
N N1 0.38367(13) 0.1724(3) 0.65201(6) 0.0218(4) Uani d . 1 1
N N2 0.38262(12) 0.2660(3) 0.52490(7) 0.0219(4) Uani d . 1 1
C C1 0.37666(14) 0.2783(4) 0.69322(8) 0.0215(5) Uani d . 1 1
C C2 0.36569(15) 0.5001(4) 0.69829(8) 0.0247(5) Uani d . 1 1
H H2 0.3618 0.5667 0.7293 0.030 Uiso calc R 1 1
C C3 0.36066(16) 0.6208(4) 0.65619(9) 0.0250(5) Uani d . 1 1
H H3 0.3531 0.7742 0.6576 0.030 Uiso calc R 1 1
C C4 0.36681(14) 0.5157(4) 0.61200(8) 0.0224(5) Uani d . 1 1
H H4 0.3629 0.5959 0.5827 0.027 Uiso calc R 1 1
C C5 0.37868(14) 0.2921(4) 0.61109(8) 0.0209(5) Uani d . 1 1
C C6 0.38647(15) 0.1703(4) 0.56563(8) 0.0221(5) Uani d . 1 1
H H6 0.3945 0.0171 0.5666 0.027 Uiso calc R 1 1
C C7 0.38278(14) 0.1445(4) 0.48137(8) 0.0219(5) Uani d . 1 1
C C8 0.41670(16) 0.2481(4) 0.43969(7) 0.0234(5) Uani d . 1 1
H H8 0.4428 0.3912 0.4417 0.028 Uiso calc R 1 1
C C9 0.41266(17) 0.1437(4) 0.39534(8) 0.0272(5) Uani d . 1 1
H H9 0.4372 0.2151 0.3673 0.033 Uiso calc R 1 1
C C10 0.37303(14) -0.0649(4) 0.39118(9) 0.0228(5) Uani d . 1 1
C C11 0.33938(16) -0.1659(4) 0.43272(8) 0.0246(5) Uani d . 1 1
H H11 0.3123 -0.3079 0.4305 0.030 Uiso calc R 1 1
C C12 0.34413(15) -0.0651(4) 0.47738(8) 0.0224(5) Uani d . 1 1
H H12 0.3211 -0.1387 0.5054 0.027 Uiso calc R 1 1
C C14 0.36452(17) -0.1756(5) 0.34244(9) 0.0332(6) Uani d . 1 1
H H14A 0.2966 -0.1623 0.3305 0.050 Uiso calc R 1 1
H H14B 0.3816 -0.3296 0.3458 0.050 Uiso calc R 1 1
H H14C 0.4098 -0.1065 0.3195 0.050 Uiso calc R 1 1

loop_
_atom_site_aniso_label
_atom_site_aniso_U_11
_atom_site_aniso_U_22
_atom_site_aniso_U_33
_atom_site_aniso_U_12
_atom_site_aniso_U_13
_atom_site_aniso_U_23
Br1 0.0412(2) 0.0310(2) 0.01834(17) 0.00145(10) -0.00218(9) 0.00303(9)
N1 0.0239(10) 0.0212(11) 0.0203(10) 0.0009(7) -0.0008(7) 0.0006(8)
N2 0.0218(10) 0.0232(12) 0.0207(10) -0.0010(8) 0.0013(7) -0.0021(8)
C1 0.0207(11) 0.0236(13) 0.0202(11) -0.0007(9) -0.0009(8) 0.0007(9)
C2 0.0257(12) 0.0267(14) 0.0217(12) -0.0008(9) 0.0000(9) -0.0063(10)
C3 0.0302(13) 0.0200(13) 0.0247(13) 0.0017(9) -0.0008(9) -0.0018(10)
C4 0.0251(11) 0.0218(14) 0.0203(12) 0.0004(9) 0.0011(8) 0.0012(10)
C5 0.0180(11) 0.0243(13) 0.0203(11) 0.0000(9) 0.0000(7) 0.0003(10)
C6 0.0234(11) 0.0196(13) 0.0234(12) 0.0022(9) -0.0011(8) -0.0026(9)
C7 0.0177(11) 0.0277(14) 0.0202(12) 0.0034(9) -0.0005(8) -0.0002(9)
C8 0.0229(11) 0.0228(13) 0.0246(11) -0.0002(9) 0.0027(9) 0.0034(9)
C9 0.0245(12) 0.0361(15) 0.0209(11) -0.0004(10) 0.0042(9) 0.0034(10)
C10 0.0182(11) 0.0300(14) 0.0201(12) 0.0019(9) -0.0004(8) -0.0048(10)
C11 0.0223(11) 0.0236(13) 0.0279(12) -0.0002(9) -0.0030(9) -0.0026(9)
C12 0.0226(11) 0.0231(13) 0.0214(11) -0.0010(9) -0.0011(8) 0.0028(9)
C14 0.0325(14) 0.0452(17) 0.0220(13) -0.0019(11) -0.0001(9) -0.0088(12)

loop_
_atom_type_symbol
_atom_type_description
_atom_type_scat_dispersion_real
_atom_type_scat_dispersion_imag
_atom_type_scat_source
C C 0.0033 0.0016 'International Tables Vol C Tables 4.2.6.8 and 6.1.1.4'
H H 0.0000 0.0000 'International Tables Vol C Tables 4.2.6.8 and 6.1.1.4'
N N 0.0061 0.0033 'International Tables Vol C Tables 4.2.6.8 and 6.1.1.4'
Br Br -0.2901 2.4595 'International Tables Vol C Tables 4.2.6.8 and 6.1.1.4'

loop_
_geom_angle_atom_site_label_1
_geom_angle_atom_site_label_2
_geom_angle_atom_site_label_3
_geom_angle
C1 N1 C5 116.7(2)
C6 N2 C7 120.5(2)
N1 C1 C2 125.9(2)
N1 C1 Br1 115.50(17)
C2 C1 Br1 118.63(17)
C1 C2 C3 116.8(2)
C1 C2 H2 121.6
C3 C2 H2 121.6
C2 C3 C4 119.2(2)
C2 C3 H3 120.4
C4 C3 H3 120.4
C3 C4 C5 119.1(2)
C3 C4 H4 120.4
C5 C4 H4 120.4
N1 C5 C4 122.2(2)
N1 C5 C6 115.7(2)
C4 C5 C6 122.1(2)
N2 C6 C5 121.2(2)
N2 C6 H6 119.4
C5 C6 H6 119.4
C8 C7 C12 118.7(2)
C8 C7 N2 117.4(2)
C12 C7 N2 123.7(2)
C9 C8 C7 120.4(2)
C9 C8 H8 119.8
C7 C8 H8 119.8
C8 C9 C10 121.0(2)
C8 C9 H9 119.5
C10 C9 H9 119.5
C11 C10 C9 118.2(2)
C11 C10 C14 120.8(2)
C9 C10 C14 121.1(2)
C10 C11 C12 121.6(2)
C10 C11 H11 119.2
C12 C11 H11 119.2
C11 C12 C7 120.1(2)
C11 C12 H12 119.9
C7 C12 H12 119.9
C10 C14 H14A 109.5
C10 C14 H14B 109.5
H14A C14 H14B 109.5
C10 C14 H14C 109.5
H14A C14 H14C 109.5
H14B C14 H14C 109.5

loop_
_geom_bond_atom_site_label_1
_geom_bond_atom_site_label_2
_geom_bond_distance
Br1 C1 1.917(2)
N1 C1 1.316(3)
N1 C5 1.351(3)
N2 C6 1.271(3)
N2 C7 1.416(3)
C1 C2 1.380(3)
C2 C3 1.382(3)
C2 H2 0.9500
C3 C4 1.384(3)
C3 H3 0.9500
C4 C5 1.386(4)
C4 H4 0.9500
C5 C6 1.466(3)
C6 H6 0.9500
C7 C8 1.394(3)
C7 C12 1.397(3)
C8 C9 1.384(3)
C8 H8 0.9500
C9 C10 1.397(3)
C9 H9 0.9500
C10 C11 1.382(3)
C10 C14 1.513(3)
C11 C12 1.382(3)
C11 H11 0.9500
C12 H12 0.9500
C14 H14A 0.9800
C14 H14B 0.9800
C14 H14C 0.9800

loop_
_geom_torsion_atom_site_label_1
_geom_torsion_atom_site_label_2
_geom_torsion_atom_site_label_3
_geom_torsion_atom_site_label_4
_geom_torsion
C5 N1 C1 C2 -0.7(3)
C5 N1 C1 Br1 -179.94(14)
N1 C1 C2 C3 0.7(3)
Br1 C1 C2 C3 179.93(15)
C1 C2 C3 C4 -0.1(3)
C2 C3 C4 C5 -0.5(3)
C1 N1 C5 C4 0.0(3)
C1 N1 C5 C6 -179.88(17)
C3 C4 C5 N1 0.6(3)
C3 C4 C5 C6 -179.54(19)
C7 N2 C6 C5 -175.22(17)
N1 C5 C6 N2 179.92(19)
C4 C5 C6 N2 0.0(3)
C6 N2 C7 C8 -155.5(2)
C6 N2 C7 C12 29.6(3)
C12 C7 C8 C9 -0.5(3)
N2 C7 C8 C9 -175.66(19)
C7 C8 C9 C10 1.2(3)
C8 C9 C10 C11 -1.0(3)
C8 C9 C10 C14 177.4(2)
C9 C10 C11 C12 0.1(3)
C14 C10 C11 C12 -178.3(2)
C10 C11 C12 C7 0.6(3)
C8 C7 C12 C11 -0.4(3)
N2 C7 C12 C11 174.45(19)

loop_
_cod_related_entry_id
_cod_related_entry_database
_cod_related_entry_code
1 ChemSpider 30656950
